data_2106292
loop_
_publ_author_name
'Deganello, S.'

_publ_section_title
;
 The crystal structure of - gamma-sodium beryllium tetrafluoride, Na2 Be
 F4
;
_journal_name_full 'Acta Crystallographica B (24,1968-38,1982)'
_journal_page_first 2593
_journal_page_last 2598
_journal_volume 29
_journal_year 1973
_chemical_formula_sum 'Be F4 Na2'
_chemical_name_systematic 'Na2 (Be F4)'
_space_group_IT_number 14
_symmetry_space_group_name_Hall '-P 2yn'
_symmetry_space_group_name_H-M 'P 1 21/n 1'
_cell_angle_alpha 90
_cell_angle_beta 99.35
_cell_angle_gamma 90
_cell_formula_units_Z 4
_cell_length_a 5.559
_cell_length_b 8.0703
_cell_length_c 7.9098
_cell_volume 350.141
_citation_journal_id_ASTM ACBCAR
_cod_data_source_file Deganello_ACBCAR_1973_1055.cif
_cod_data_source_block Be1F4Na2
_cod_original_cell_volume 350.1413
_cod_original_sg_symbol_Hall '-P 2ybc (x-z,y,z)'
_cod_original_formula_sum 'Be1 F4 Na2'
_cod_database_code 2106292

loop_
_symmetry_equiv_pos_as_xyz
x,y,z
-x+1/2,y+1/2,-z+1/2
-x,-y,-z
x-1/2,-y-1/2,z-1/2

loop_
_atom_site_label
_atom_site_type_symbol
_atom_site_fract_x
_atom_site_fract_y
_atom_site_fract_z
_atom_site_occupancy
_atom_site_U_iso_or_equiv
F4 F-1 0.1871 0.4295 -0.1002 1 0.0
F1 F-1 -0.0834 -0.1818 -0.0686 1 0.0
Be1 Be+2 -0.2926 -0.302 -0.0386 1 0.0
F3 F-1 -0.3847 -0.3923 -0.207 1 0.0
F2 F-1 0.4942 0.195 -0.02 1 0.0
Na1 Na+1 -0.2847 -0.1565 -0.3753 1 0.0
Na2 Na+1 0.2185 -0.0136 -0.1369 1 0.0
